data_1571277
loop_
_publ_author_name
'Timmann, Sven'
'Wu, Tun-Hui'
'Golz, Christopher'
'Alcarazo, Manuel'

_publ_section_title
;
 Reactivity of &#x3b1;-diazo sulfonium salts: rhodium-catalysed ring
 expansion of indenes to naphthalenes.
;
_journal_issue 16
_journal_name_full 'Chemical science'
_journal_page_first 5938
_journal_page_last 5943
_journal_paper_doi 10.1039/d4sc01138d
_journal_volume 15
_journal_year 2024
_chemical_formula_moiety 'C28 H20 F3 S, C F3 O3 S, 0.25[Cl2CH2], 0.75[CH3CN]'
_chemical_formula_sum 'C31 H25 F6 O3.5 S2'
_chemical_formula_weight 631.63
_space_group_crystal_system monoclinic
_space_group_IT_number 14
_space_group_name_Hall '-P 2yn'
_space_group_name_H-M_alt 'P 1 21/n 1'
_atom_sites_solution_hydrogens geom
_atom_sites_solution_primary dual
_audit_creation_date 2023-11-03
_audit_creation_method
;FinalCif V130 by Daniel Kratzert, Freiburg 2023, 
https://dkratzert.de/finalcif.html
;
_audit_update_record
;
2024-02-14 deposited with the CCDC.	2024-03-12 downloaded from the CCDC.
;
_cell_angle_alpha 90
_cell_angle_beta 101.8440(10)
_cell_angle_gamma 90
_cell_formula_units_Z 4
_cell_length_a 11.2326(6)
_cell_length_b 18.0655(9)
_cell_length_c 14.1136(4)
_cell_measurement_reflns_used 9997
_cell_measurement_temperature 100.00
_cell_measurement_theta_max 25.692
_cell_measurement_theta_min 2.255
_cell_volume 2803.0(2)
_computing_cell_refinement 'SAINT V8.40B (?, 2016)'
_computing_data_collection 'Bruker BIS 8.5.0.27 Release/2023-03-20 and APEX4 2022.10-1'
_computing_data_reduction 'SAINT V8.40B (?, 2016)'
_computing_molecular_graphics 'Olex2 1.5 (Dolomanov et al., 2009)'
_computing_publication_material 'Olex2 1.5 (Dolomanov et al., 2009)'
_computing_structure_refinement 'XL  (Sheldrick, 2008)'
_computing_structure_solution 'XT  (Sheldrick, 2015)'
_diffrn_ambient_environment N~2~
_diffrn_ambient_temperature 100.00
_diffrn_detector CPAD
_diffrn_detector_area_resol_mean 7.41
_diffrn_detector_type 'Bruker PHOTON III'
_diffrn_measured_fraction_theta_full 1.000
_diffrn_measured_fraction_theta_max 0.995
_diffrn_measurement_device 'four-circle diffractometer'
_diffrn_measurement_device_type 'Bruker D8 VENTURE dual wavelength Mo/Ag'
_diffrn_measurement_method '\w and \f scans'
_diffrn_measurement_specimen_support 'MiTeGen micromount'
_diffrn_radiation_monochromator 'mirror optics'
_diffrn_radiation_probe x-ray
_diffrn_radiation_type MoK\a
_diffrn_radiation_wavelength 0.71073
_diffrn_reflns_av_R_equivalents 0.0239
_diffrn_reflns_av_unetI/netI 0.0134
_diffrn_reflns_Laue_measured_fraction_full 1.000
_diffrn_reflns_Laue_measured_fraction_max 0.995
_diffrn_reflns_limit_h_max 16
_diffrn_reflns_limit_h_min -16
_diffrn_reflns_limit_k_max 25
_diffrn_reflns_limit_k_min -24
_diffrn_reflns_limit_l_max 14
_diffrn_reflns_limit_l_min -20
_diffrn_reflns_number 51609
_diffrn_reflns_point_group_measured_fraction_full 1.000
_diffrn_reflns_point_group_measured_fraction_max 0.995
_diffrn_reflns_theta_full 25.242
_diffrn_reflns_theta_max 30.516
_diffrn_reflns_theta_min 2.118
_diffrn_source 'microfocus sealed X-ray tube'
_diffrn_source_current 1.4
_diffrn_source_power 0.07
_diffrn_source_type 'Incoatec I\ms'
_diffrn_source_voltage 50.0
_diffrn_standards_number 0
_exptl_absorpt_coefficient_mu 0.265
_exptl_absorpt_correction_T_max 0.9786
_exptl_absorpt_correction_T_min 0.9335
_exptl_absorpt_correction_type multi-scan
_exptl_absorpt_process_details
;
SADABS-2016/2 (Bruker,2016/2) was used for absorption correction.
wR2(int) was 0.0945 before and 0.0303 after correction.
The Ratio of minimum to maximum transmission is 0.9539.
The \l/2 correction factor is Not present.
;
_exptl_crystal_colour colourless
_exptl_crystal_colour_primary colourless
_exptl_crystal_density_diffrn 1.497
_exptl_crystal_description block
_exptl_crystal_F_000 1300
_exptl_crystal_recrystallization_method 'from a mixture of acetonitrile and diethylether by solvent layering.'
_exptl_crystal_size_max 0.297
_exptl_crystal_size_mid 0.235
_exptl_crystal_size_min 0.122
_refine_diff_density_max 0.752
_refine_diff_density_min -0.659
_refine_diff_density_rms 0.054
_refine_ls_extinction_method none
_refine_ls_goodness_of_fit_ref 1.038
_refine_ls_hydrogen_treatment constr
_refine_ls_matrix_type full
_refine_ls_number_parameters 408
_refine_ls_number_reflns 8513
_refine_ls_number_restraints 27
_refine_ls_restrained_S_all 1.045
_refine_ls_R_factor_all 0.0375
_refine_ls_R_factor_gt 0.0343
_refine_ls_shift/su_max 0.002
_refine_ls_shift/su_mean 0.000
_refine_ls_structure_factor_coef Fsqd
_refine_ls_weighting_details 'w=1/[\s^2^(Fo^2^)+(0.0435P)^2^+1.6624P] where P=(Fo^2^+2Fc^2^)/3'
_refine_ls_weighting_scheme calc
_refine_ls_wR_factor_gt 0.0893
_refine_ls_wR_factor_ref 0.0919
_reflns_Friedel_coverage 0.000
_reflns_number_gt 7811
_reflns_number_total 8513
_reflns_threshold_expression 'I > 2\s(I)'
_cod_data_source_file d4sc01138d2.cif
_cod_data_source_block mo_2133_cg_0m
_cod_depositor_comments 'Adding full bibliography for 1571276--1571290.cif.'
_cod_original_formula_sum 'C31 H25 F6 O3.50 S2'
_cod_database_code 1571277
_olex2_refinement_description
;
1. Fixed Uiso
 At 1.2 times of:
  All C(H) groups, All C(H,H) groups
 At 1.5 times of:
  All C(H,H,H) groups
2. Restrained distances
 C30-C31 = C32-C33
 1.5 with sigma of 0.002
 C30-O4 = O4-C32
 1.44 with sigma of 0.002
 C30-C32
 2.43 with sigma of 0.04
 O4-C33
 2.44 with sigma of 0.04
3. Rigid body (RIGU) restrains
 O4, C30, C31, C32, C33
 with sigma for 1-2 distances of 0.004 and sigma for 1-3 distances of 0.004
4. Others
 Fixed Sof: O4(0.5) C30(0.5) H30A(0.5) H30B(0.5) C31(0.5) H31A(0.5) H31B(0.5)
 H31C(0.5) C32(0.5) H32A(0.5) H32B(0.5) C33(0.5) H33A(0.5) H33B(0.5) H33C(0.5)
5.a Secondary CH2 refined with riding coordinates:
 C9(H9A,H9B), C30(H30A,H30B), C32(H32A,H32B)
5.b Aromatic/amide H refined with riding coordinates:
 C4(H4), C5(H5), C6(H6), C7(H7), C8(H8), C11(H11), C12(H12), C13(H13),
 C14(H14), C15(H15), C18(H18), C19(H19), C20(H20), C21(H21), C25(H25), C26(H26),
  C27(H27), C28(H28)
5.c Idealised Me refined as rotating group:
 C31(H31A,H31B,H31C), C33(H33A,H33B,H33C)
;
_olex2_submission_special_instructions 'No special instructions were received'
_shelx_shelxl_version_number 2018/3
_shelx_space_group_comment
;
The symmetry employed for this shelxl refinement is uniquely defined
by the following loop, which should always be used as a source of
symmetry information in preference to the above space-group names.
They are only intended as comments.
;
_shelx_estimated_absorpt_t_min 0.925
_shelx_estimated_absorpt_t_max 0.968
_diffrn_measurement_ambient_temperature_device_make 'Oxford Cryostream 800'

loop_
_space_group_symop_operation_xyz
'x, y, z'
'-x+1/2, y+1/2, -z+1/2'
'-x, -y, -z'
'x-1/2, -y-1/2, z-1/2'

loop_
_atom_site_label
_atom_site_type_symbol
_atom_site_fract_x
_atom_site_fract_y
_atom_site_fract_z
_atom_site_U_iso_or_equiv
_atom_site_adp_type
_atom_site_occupancy
_atom_site_site_symmetry_order
_atom_site_calc_flag
_atom_site_refinement_flags_posn
_atom_site_refinement_flags_adp
_atom_site_refinement_flags_occupancy
_atom_site_disorder_assembly
_atom_site_disorder_group
S1 S 0.35108(2) 0.80606(2) 0.37963(2) 0.01456(6) Uani 1 1 d . . . . .
F1 F 0.23453(7) 0.61918(4) 0.24063(6) 0.02301(15) Uani 1 1 d . . . . .
F2 F 0.39909(6) 0.68098(4) 0.24604(6) 0.02395(15) Uani 1 1 d . . . . .
F3 F 0.22829(7) 0.72576(4) 0.17122(5) 0.02389(15) Uani 1 1 d . . . . .
C1 C 0.26541(9) 0.72351(6) 0.34284(8) 0.01445(18) Uani 1 1 d . . . . .
C2 C 0.14670(9) 0.71570(6) 0.38124(8) 0.01483(18) Uani 1 1 d . . . . .
C3 C 0.10515(9) 0.77812(6) 0.43756(8) 0.01613(19) Uani 1 1 d . . . . .
C4 C 0.04503(10) 0.83977(6) 0.39068(8) 0.0190(2) Uani 1 1 d . . . . .
H4 H 0.036189 0.845004 0.322612 0.023 Uiso 1 1 calc R U . . .
C5 C -0.00193(11) 0.89353(7) 0.44332(10) 0.0243(2) Uani 1 1 d . . . . .
H5 H -0.042332 0.935516 0.411187 0.029 Uiso 1 1 calc R U . . .
C6 C 0.01014(12) 0.88595(8) 0.54300(10) 0.0275(3) Uani 1 1 d . . . . .
H6 H -0.021609 0.922852 0.578907 0.033 Uiso 1 1 calc R U . . .
C7 C 0.06840(12) 0.82463(9) 0.58970(9) 0.0275(3) Uani 1 1 d . . . . .
H7 H 0.076404 0.819371 0.657690 0.033 Uiso 1 1 calc R U . . .
C8 C 0.11530(10) 0.77062(7) 0.53734(8) 0.0218(2) Uani 1 1 d . . . . .
H8 H 0.154491 0.728366 0.569702 0.026 Uiso 1 1 calc R U . . .
C9 C 0.25837(10) 0.67356(6) 0.42815(8) 0.0182(2) Uani 1 1 d . . . . .
H9A H 0.258729 0.619411 0.417451 0.022 Uiso 1 1 calc R U . . .
H9B H 0.301393 0.689822 0.493175 0.022 Uiso 1 1 calc R U . . .
C10 C 0.04155(10) 0.67426(6) 0.32124(8) 0.01690(19) Uani 1 1 d . . . . .
C11 C -0.00259(11) 0.61287(7) 0.36306(10) 0.0235(2) Uani 1 1 d . . . . .
H11 H 0.036848 0.596792 0.425753 0.028 Uiso 1 1 calc R U . . .
C12 C -0.10417(12) 0.57515(7) 0.31320(12) 0.0294(3) Uani 1 1 d . . . . .
H12 H -0.135202 0.534024 0.342418 0.035 Uiso 1 1 calc R U . . .
C13 C -0.16017(11) 0.59751(8) 0.22095(11) 0.0296(3) Uani 1 1 d . . . . .
H13 H -0.228085 0.570845 0.186027 0.036 Uiso 1 1 calc R U . . .
C14 C -0.11677(11) 0.65905(8) 0.17959(10) 0.0274(3) Uani 1 1 d . . . . .
H14 H -0.155452 0.674378 0.116369 0.033 Uiso 1 1 calc R U . . .
C15 C -0.01720(10) 0.69839(7) 0.22991(9) 0.0212(2) Uani 1 1 d . . . . .
H15 H 0.010477 0.741367 0.202194 0.025 Uiso 1 1 calc R U . . .
C16 C 0.28117(10) 0.68740(6) 0.24959(8) 0.0173(2) Uani 1 1 d . . . . .
C17 C 0.50627(9) 0.77991(6) 0.39310(8) 0.01556(19) Uani 1 1 d . . . . .
C18 C 0.56845(10) 0.73337(6) 0.46452(8) 0.0179(2) Uani 1 1 d . . . . .
H18 H 0.530164 0.711644 0.511817 0.021 Uiso 1 1 calc R U . . .
C19 C 0.69041(10) 0.72025(7) 0.46299(9) 0.0202(2) Uani 1 1 d . . . . .
H19 H 0.736416 0.687769 0.509465 0.024 Uiso 1 1 calc R U . . .
C20 C 0.74584(10) 0.75387(7) 0.39466(9) 0.0217(2) Uani 1 1 d . . . . .
H20 H 0.829407 0.744522 0.396061 0.026 Uiso 1 1 calc R U . . .
C21 C 0.68151(10) 0.80094(7) 0.32422(9) 0.0204(2) Uani 1 1 d . . . . .
H21 H 0.720535 0.823915 0.278231 0.025 Uiso 1 1 calc R U . . .
C22 C 0.55864(10) 0.81369(6) 0.32253(8) 0.01613(19) Uani 1 1 d . . . . .
C23 C 0.47171(10) 0.85749(6) 0.25337(8) 0.01658(19) Uani 1 1 d . . . . .
C24 C 0.35447(10) 0.85776(6) 0.27319(8) 0.01580(19) Uani 1 1 d . . . . .
C25 C 0.25638(10) 0.89469(6) 0.21774(8) 0.0187(2) Uani 1 1 d . . . . .
H25 H 0.178609 0.894437 0.234371 0.022 Uiso 1 1 calc R U . . .
C26 C 0.27707(11) 0.93222(6) 0.13646(9) 0.0209(2) Uani 1 1 d . . . . .
H26 H 0.212112 0.957802 0.095866 0.025 Uiso 1 1 calc R U . . .
C27 C 0.39244(11) 0.93254(6) 0.11420(9) 0.0217(2) Uani 1 1 d . . . . .
H27 H 0.404591 0.958270 0.058248 0.026 Uiso 1 1 calc R U . . .
C28 C 0.49021(11) 0.89606(6) 0.17198(9) 0.0204(2) Uani 1 1 d . . . . .
H28 H 0.568438 0.897417 0.156209 0.024 Uiso 1 1 calc R U . . .
S2 S -0.13587(2) 0.93980(2) 0.14316(2) 0.01601(6) Uani 1 1 d . . . . .
F4 F 0.04765(7) 1.01284(5) 0.24511(6) 0.02914(17) Uani 1 1 d . . . . .
F5 F 0.00974(9) 1.04055(5) 0.09362(7) 0.0369(2) Uani 1 1 d . . . . .
F6 F -0.10703(7) 1.08085(4) 0.18544(6) 0.02604(16) Uani 1 1 d . . . . .
O1 O -0.05049(8) 0.88337(5) 0.12716(7) 0.02379(18) Uani 1 1 d . . . . .
O2 O -0.18134(9) 0.93142(5) 0.23098(7) 0.02554(18) Uani 1 1 d . . . . .
O3 O -0.22718(9) 0.95965(5) 0.05920(7) 0.0284(2) Uani 1 1 d . . . . .
C29 C -0.04206(11) 1.02301(6) 0.16736(9) 0.0191(2) Uani 1 1 d . . . . .
O4 O 0.4735(2) 0.94419(12) 0.4672(2) 0.0471(6) Uani 0.5 1 d D . P A -1
C30 C 0.4146(4) 1.01473(19) 0.4502(7) 0.121(3) Uani 0.5 1 d D . P A -1
H30A H 0.400464 1.024639 0.379770 0.145 Uiso 0.5 1 calc R U P A -1
H30B H 0.472506 1.052700 0.482560 0.145 Uiso 0.5 1 calc R U P A -1
C31 C 0.2969(8) 1.0265(7) 0.4816(9) 0.110(5) Uani 0.5 1 d D . P A -1
H31A H 0.236323 0.991241 0.447983 0.164 Uiso 0.5 1 calc R U P A -1
H31B H 0.268295 1.077115 0.465644 0.164 Uiso 0.5 1 calc R U P A -1
H31C H 0.308779 1.018828 0.551607 0.164 Uiso 0.5 1 calc R U P A -1
C32 C 0.5787(3) 0.9432(2) 0.5438(2) 0.0477(9) Uani 0.5 1 d D . P A -1
H32A H 0.601952 0.891273 0.560901 0.057 Uiso 0.5 1 calc R U P A -1
H32B H 0.559423 0.967448 0.601735 0.057 Uiso 0.5 1 calc R U P A -1
C33 C 0.6827(5) 0.9823(3) 0.5147(7) 0.0507(15) Uani 0.5 1 d D . P A -1
H33A H 0.692803 0.963957 0.451530 0.076 Uiso 0.5 1 calc R U P A -1
H33B H 0.757258 0.973050 0.563060 0.076 Uiso 0.5 1 calc R U P A -1
H33C H 0.666233 1.035617 0.510557 0.076 Uiso 0.5 1 calc R U P A -1

loop_
_atom_site_aniso_label
_atom_site_aniso_U_11
_atom_site_aniso_U_22
_atom_site_aniso_U_33
_atom_site_aniso_U_23
_atom_site_aniso_U_13
_atom_site_aniso_U_12
S1 0.01120(11) 0.01661(12) 0.01658(12) 0.00239(9) 0.00453(8) 0.00059(8)
F1 0.0208(3) 0.0167(3) 0.0327(4) -0.0033(3) 0.0080(3) -0.0017(3)
F2 0.0154(3) 0.0278(4) 0.0317(4) -0.0061(3) 0.0118(3) 0.0000(3)
F3 0.0294(4) 0.0253(4) 0.0169(3) 0.0024(3) 0.0046(3) 0.0024(3)
C1 0.0114(4) 0.0151(4) 0.0175(4) 0.0037(3) 0.0045(3) 0.0009(3)
C2 0.0114(4) 0.0166(4) 0.0172(4) 0.0051(4) 0.0046(3) 0.0006(3)
C3 0.0110(4) 0.0204(5) 0.0181(5) 0.0019(4) 0.0055(4) -0.0010(4)
C4 0.0168(5) 0.0203(5) 0.0206(5) 0.0015(4) 0.0057(4) 0.0011(4)
C5 0.0212(5) 0.0234(5) 0.0294(6) -0.0019(5) 0.0077(5) 0.0029(4)
C6 0.0212(6) 0.0340(7) 0.0292(6) -0.0090(5) 0.0100(5) 0.0003(5)
C7 0.0213(6) 0.0433(7) 0.0196(5) -0.0024(5) 0.0080(4) -0.0011(5)
C8 0.0160(5) 0.0314(6) 0.0189(5) 0.0045(4) 0.0061(4) 0.0009(4)
C9 0.0138(4) 0.0199(5) 0.0210(5) 0.0087(4) 0.0041(4) 0.0022(4)
C10 0.0117(4) 0.0165(5) 0.0233(5) 0.0020(4) 0.0053(4) 0.0007(3)
C11 0.0166(5) 0.0189(5) 0.0350(6) 0.0077(5) 0.0056(4) 0.0001(4)
C12 0.0180(5) 0.0190(5) 0.0516(8) 0.0037(5) 0.0083(5) -0.0030(4)
C13 0.0156(5) 0.0289(6) 0.0435(8) -0.0088(5) 0.0042(5) -0.0041(4)
C14 0.0168(5) 0.0367(7) 0.0274(6) -0.0024(5) 0.0015(4) -0.0015(5)
C15 0.0154(5) 0.0253(5) 0.0230(5) 0.0032(4) 0.0039(4) -0.0006(4)
C16 0.0145(5) 0.0172(5) 0.0213(5) 0.0007(4) 0.0061(4) 0.0006(4)
C17 0.0105(4) 0.0177(5) 0.0187(5) 0.0016(4) 0.0035(3) 0.0005(3)
C18 0.0153(5) 0.0207(5) 0.0175(5) 0.0031(4) 0.0028(4) 0.0007(4)
C19 0.0156(5) 0.0218(5) 0.0220(5) 0.0026(4) 0.0010(4) 0.0031(4)
C20 0.0117(4) 0.0233(5) 0.0298(6) 0.0016(4) 0.0039(4) 0.0015(4)
C21 0.0137(5) 0.0218(5) 0.0274(5) 0.0038(4) 0.0079(4) -0.0009(4)
C22 0.0126(4) 0.0157(4) 0.0205(5) 0.0025(4) 0.0043(4) -0.0008(3)
C23 0.0146(4) 0.0150(4) 0.0208(5) 0.0030(4) 0.0053(4) -0.0004(3)
C24 0.0149(4) 0.0145(4) 0.0187(5) 0.0038(4) 0.0048(4) 0.0005(3)
C25 0.0157(5) 0.0167(5) 0.0234(5) 0.0034(4) 0.0033(4) 0.0024(4)
C26 0.0221(5) 0.0159(5) 0.0235(5) 0.0045(4) 0.0018(4) 0.0020(4)
C27 0.0255(6) 0.0177(5) 0.0221(5) 0.0064(4) 0.0059(4) -0.0006(4)
C28 0.0197(5) 0.0187(5) 0.0245(5) 0.0058(4) 0.0083(4) -0.0008(4)
S2 0.01613(12) 0.01320(11) 0.01738(12) -0.00132(8) 0.00038(9) 0.00134(8)
F4 0.0199(3) 0.0262(4) 0.0375(4) -0.0073(3) -0.0029(3) -0.0025(3)
F5 0.0472(5) 0.0305(4) 0.0426(5) 0.0052(4) 0.0314(4) -0.0033(4)
F6 0.0258(4) 0.0145(3) 0.0395(4) -0.0048(3) 0.0107(3) 0.0018(3)
O1 0.0233(4) 0.0169(4) 0.0292(4) -0.0044(3) 0.0006(3) 0.0063(3)
O2 0.0257(4) 0.0248(4) 0.0286(4) 0.0051(3) 0.0115(4) -0.0033(3)
O3 0.0297(5) 0.0261(4) 0.0232(4) -0.0079(3) -0.0087(4) 0.0104(4)
C29 0.0197(5) 0.0159(5) 0.0234(5) -0.0004(4) 0.0088(4) 0.0006(4)
O4 0.0319(11) 0.0281(11) 0.0766(18) 0.0037(11) 0.0000(11) 0.0054(9)
C30 0.038(2) 0.026(2) 0.287(11) 0.007(4) 0.007(4) 0.0095(17)
C31 0.059(5) 0.160(9) 0.119(7) 0.083(6) 0.037(4) 0.064(5)
C32 0.065(2) 0.0305(16) 0.0401(17) 0.0048(13) -0.0069(16) -0.0085(15)
C33 0.0236(18) 0.048(2) 0.082(4) 0.007(3) 0.016(2) 0.0157(19)

loop_
_atom_type_symbol
_atom_type_description
_atom_type_scat_dispersion_real
_atom_type_scat_dispersion_imag
_atom_type_scat_source
C C 0.0033 0.0016 'International Tables Vol C Tables 4.2.6.8 and 6.1.1.4'
H H 0.0000 0.0000 'International Tables Vol C Tables 4.2.6.8 and 6.1.1.4'
F F 0.0171 0.0103 'International Tables Vol C Tables 4.2.6.8 and 6.1.1.4'
O O 0.0106 0.0060 'International Tables Vol C Tables 4.2.6.8 and 6.1.1.4'
S S 0.1246 0.1234 'International Tables Vol C Tables 4.2.6.8 and 6.1.1.4'

loop_
_geom_angle_atom_site_label_1
_geom_angle_atom_site_label_2
_geom_angle_atom_site_label_3
_geom_angle
_geom_angle_site_symmetry_1
_geom_angle_site_symmetry_3
_geom_angle_publ_flag
C17 S1 C1 105.43(5) . . ?
C24 S1 C1 107.21(5) . . ?
C24 S1 C17 92.26(5) . . ?
C2 C1 S1 115.14(8) . . ?
C9 C1 S1 112.12(8) . . ?
C9 C1 C2 58.60(7) . . ?
C16 C1 S1 117.35(7) . . ?
C16 C1 C2 121.98(9) . . ?
C16 C1 C9 117.91(9) . . ?
C3 C2 C1 119.96(9) . . ?
C9 C2 C1 59.84(7) . . ?
C9 C2 C3 117.91(9) . . ?
C9 C2 C10 118.99(9) . . ?
C10 C2 C1 118.84(9) . . ?
C10 C2 C3 112.14(9) . . ?
C4 C3 C2 121.23(10) . . ?
C8 C3 C2 119.29(10) . . ?
C8 C3 C4 119.13(11) . . ?
C3 C4 H4 119.9 . . ?
C5 C4 C3 120.21(11) . . ?
C5 C4 H4 119.9 . . ?
C4 C5 H5 119.9 . . ?
C4 C5 C6 120.15(12) . . ?
C6 C5 H5 119.9 . . ?
C5 C6 H6 120.0 . . ?
C7 C6 C5 119.92(12) . . ?
C7 C6 H6 120.0 . . ?
C6 C7 H7 119.9 . . ?
C6 C7 C8 120.16(12) . . ?
C8 C7 H7 119.9 . . ?
C3 C8 H8 119.8 . . ?
C7 C8 C3 120.42(12) . . ?
C7 C8 H8 119.8 . . ?
C1 C9 H9A 117.6 . . ?
C1 C9 H9B 117.6 . . ?
C2 C9 C1 61.56(7) . . ?
C2 C9 H9A 117.6 . . ?
C2 C9 H9B 117.6 . . ?
H9A C9 H9B 114.7 . . ?
C11 C10 C2 117.65(10) . . ?
C15 C10 C2 122.26(10) . . ?
C15 C10 C11 119.92(11) . . ?
C10 C11 H11 119.9 . . ?
C12 C11 C10 120.12(12) . . ?
C12 C11 H11 119.9 . . ?
C11 C12 H12 120.0 . . ?
C13 C12 C11 120.02(12) . . ?
C13 C12 H12 120.0 . . ?
C12 C13 H13 120.1 . . ?
C12 C13 C14 119.83(12) . . ?
C14 C13 H13 120.1 . . ?
C13 C14 H14 119.7 . . ?
C13 C14 C15 120.60(13) . . ?
C15 C14 H14 119.7 . . ?
C10 C15 H15 120.3 . . ?
C14 C15 C10 119.44(11) . . ?
C14 C15 H15 120.3 . . ?
F1 C16 F2 106.75(9) . . ?
F1 C16 F3 107.53(9) . . ?
F1 C16 C1 111.54(9) . . ?
F2 C16 C1 111.28(9) . . ?
F3 C16 F2 106.77(9) . . ?
F3 C16 C1 112.65(9) . . ?
C18 C17 S1 125.13(8) . . ?
C18 C17 C22 124.08(10) . . ?
C22 C17 S1 110.78(8) . . ?
C17 C18 H18 121.9 . . ?
C17 C18 C19 116.21(10) . . ?
C19 C18 H18 121.9 . . ?
C18 C19 H19 119.4 . . ?
C20 C19 C18 121.17(10) . . ?
C20 C19 H19 119.4 . . ?
C19 C20 H20 119.3 . . ?
C19 C20 C21 121.43(10) . . ?
C21 C20 H20 119.3 . . ?
C20 C21 H21 120.7 . . ?
C20 C21 C22 118.67(10) . . ?
C22 C21 H21 120.7 . . ?
C17 C22 C23 113.02(9) . . ?
C21 C22 C17 118.41(10) . . ?
C21 C22 C23 128.55(10) . . ?
C24 C23 C22 113.23(9) . . ?
C28 C23 C22 128.88(10) . . ?
C28 C23 C24 117.87(10) . . ?
C23 C24 S1 110.56(8) . . ?
C25 C24 S1 125.36(8) . . ?
C25 C24 C23 124.07(10) . . ?
C24 C25 H25 121.6 . . ?
C24 C25 C26 116.88(10) . . ?
C26 C25 H25 121.6 . . ?
C25 C26 H26 119.8 . . ?
C25 C26 C27 120.49(11) . . ?
C27 C26 H26 119.8 . . ?
C26 C27 H27 119.2 . . ?
C28 C27 C26 121.59(11) . . ?
C28 C27 H27 119.2 . . ?
C23 C28 H28 120.5 . . ?
C27 C28 C23 119.07(11) . . ?
C27 C28 H28 120.5 . . ?
O1 S2 C29 103.49(5) . . ?
O2 S2 O1 115.00(6) . . ?
O2 S2 O3 114.46(6) . . ?
O2 S2 C29 102.59(5) . . ?
O3 S2 O1 115.35(5) . . ?
O3 S2 C29 103.55(6) . . ?
F4 C29 S2 110.36(8) . . ?
F5 C29 S2 112.19(8) . . ?
F5 C29 F4 107.26(10) . . ?
F6 C29 S2 111.37(8) . . ?
F6 C29 F4 107.49(10) . . ?
F6 C29 F5 107.96(10) . . ?
C32 O4 C30 114.8(4) . . ?
O4 C30 H30A 107.6 . . ?
O4 C30 H30B 107.6 . . ?
O4 C30 C31 118.9(6) . . ?
H30A C30 H30B 107.0 . . ?
C31 C30 H30A 107.6 . . ?
C31 C30 H30B 107.6 . . ?
C30 C31 H31A 109.5 . . ?
C30 C31 H31B 109.5 . . ?
C30 C31 H31C 109.5 . . ?
H31A C31 H31B 109.5 . . ?
H31A C31 H31C 109.5 . . ?
H31B C31 H31C 109.5 . . ?
O4 C32 H32A 109.4 . . ?
O4 C32 H32B 109.4 . . ?
O4 C32 C33 111.0(4) . . ?
H32A C32 H32B 108.0 . . ?
C33 C32 H32A 109.4 . . ?
C33 C32 H32B 109.4 . . ?
C32 C33 H33A 109.5 . . ?
C32 C33 H33B 109.5 . . ?
C32 C33 H33C 109.5 . . ?
H33A C33 H33B 109.5 . . ?
H33A C33 H33C 109.5 . . ?
H33B C33 H33C 109.5 . . ?

loop_
_geom_bond_atom_site_label_1
_geom_bond_atom_site_label_2
_geom_bond_distance
_geom_bond_site_symmetry_2
_geom_bond_publ_flag
S1 C1 1.7929(11) . ?
S1 C17 1.7782(11) . ?
S1 C24 1.7761(11) . ?
F1 C16 1.3350(13) . ?
F2 C16 1.3407(12) . ?
F3 C16 1.3367(13) . ?
C1 C2 1.5453(14) . ?
C1 C9 1.5195(14) . ?
C1 C16 1.5115(15) . ?
C2 C3 1.5078(15) . ?
C2 C9 1.5000(15) . ?
C2 C10 1.5040(15) . ?
C3 C4 1.3968(15) . ?
C3 C8 1.3959(15) . ?
C4 H4 0.9500 . ?
C4 C5 1.3908(16) . ?
C5 H5 0.9500 . ?
C5 C6 1.3922(19) . ?
C6 H6 0.9500 . ?
C6 C7 1.383(2) . ?
C7 H7 0.9500 . ?
C7 C8 1.3912(18) . ?
C8 H8 0.9500 . ?
C9 H9A 0.9900 . ?
C9 H9B 0.9900 . ?
C10 C11 1.3944(15) . ?
C10 C15 1.3921(16) . ?
C11 H11 0.9500 . ?
C11 C12 1.3899(18) . ?
C12 H12 0.9500 . ?
C12 C13 1.385(2) . ?
C13 H13 0.9500 . ?
C13 C14 1.390(2) . ?
C14 H14 0.9500 . ?
C14 C15 1.3908(17) . ?
C15 H15 0.9500 . ?
C17 C18 1.3862(15) . ?
C17 C22 1.3967(15) . ?
C18 H18 0.9500 . ?
C18 C19 1.3948(15) . ?
C19 H19 0.9500 . ?
C19 C20 1.3903(17) . ?
C20 H20 0.9500 . ?
C20 C21 1.3924(17) . ?
C21 H21 0.9500 . ?
C21 C22 1.3946(15) . ?
C22 C23 1.4632(15) . ?
C23 C24 1.4013(15) . ?
C23 C28 1.3951(15) . ?
C24 C25 1.3848(15) . ?
C25 H25 0.9500 . ?
C25 C26 1.3925(16) . ?
C26 H26 0.9500 . ?
C26 C27 1.3947(17) . ?
C27 H27 0.9500 . ?
C27 C28 1.3920(17) . ?
C28 H28 0.9500 . ?
S2 O1 1.4487(9) . ?
S2 O2 1.4422(9) . ?
S2 O3 1.4442(9) . ?
S2 C29 1.8272(12) . ?
F4 C29 1.3414(14) . ?
F5 C29 1.3307(13) . ?
F6 C29 1.3289(13) . ?
O4 C30 1.4329(19) . ?
O4 C32 1.4288(19) . ?
C30 H30A 0.9900 . ?
C30 H30B 0.9900 . ?
C30 C31 1.493(2) . ?
C31 H31A 0.9800 . ?
C31 H31B 0.9800 . ?
C31 H31C 0.9800 . ?
C32 H32A 0.9900 . ?
C32 H32B 0.9900 . ?
C32 C33 1.493(2) . ?
C33 H33A 0.9800 . ?
C33 H33B 0.9800 . ?
C33 H33C 0.9800 . ?

loop_
_geom_torsion_atom_site_label_1
_geom_torsion_atom_site_label_2
_geom_torsion_atom_site_label_3
_geom_torsion_atom_site_label_4
_geom_torsion
_geom_torsion_site_symmetry_1
_geom_torsion_site_symmetry_2
_geom_torsion_site_symmetry_3
_geom_torsion_site_symmetry_4
_geom_torsion_publ_flag
S1 C1 C2 C3 5.26(12) . . . . ?
S1 C1 C2 C9 -101.59(9) . . . . ?
S1 C1 C2 C10 149.75(8) . . . . ?
S1 C1 C9 C2 106.80(8) . . . . ?
S1 C1 C16 F1 166.55(7) . . . . ?
S1 C1 C16 F2 47.46(11) . . . . ?
S1 C1 C16 F3 -72.42(11) . . . . ?
S1 C17 C18 C19 -179.47(9) . . . . ?
S1 C17 C22 C21 178.11(9) . . . . ?
S1 C17 C22 C23 -3.47(12) . . . . ?
S1 C24 C25 C26 -179.90(9) . . . . ?
C1 S1 C17 C18 -68.68(11) . . . . ?
C1 S1 C17 C22 112.31(8) . . . . ?
C1 S1 C24 C23 -110.00(8) . . . . ?
C1 S1 C24 C25 71.15(11) . . . . ?
C1 C2 C3 C4 79.92(13) . . . . ?
C1 C2 C3 C8 -106.98(12) . . . . ?
C1 C2 C10 C11 121.42(11) . . . . ?
C1 C2 C10 C15 -63.41(14) . . . . ?
C2 C1 C16 F1 -40.99(13) . . . . ?
C2 C1 C16 F2 -160.08(9) . . . . ?
C2 C1 C16 F3 80.04(12) . . . . ?
C2 C3 C4 C5 174.32(10) . . . . ?
C2 C3 C8 C7 -174.59(11) . . . . ?
C2 C10 C11 C12 176.12(11) . . . . ?
C2 C10 C15 C14 -177.63(11) . . . . ?
C3 C2 C9 C1 -110.23(10) . . . . ?
C3 C2 C10 C11 -91.49(12) . . . . ?
C3 C2 C10 C15 83.67(13) . . . . ?
C3 C4 C5 C6 -0.37(18) . . . . ?
C4 C3 C8 C7 -1.34(17) . . . . ?
C4 C5 C6 C7 -0.3(2) . . . . ?
C5 C6 C7 C8 0.2(2) . . . . ?
C6 C7 C8 C3 0.65(19) . . . . ?
C8 C3 C4 C5 1.20(17) . . . . ?
C9 C1 C2 C3 106.86(11) . . . . ?
C9 C1 C2 C10 -108.66(11) . . . . ?
C9 C1 C16 F1 27.64(13) . . . . ?
C9 C1 C16 F2 -91.45(11) . . . . ?
C9 C1 C16 F3 148.67(9) . . . . ?
C9 C2 C3 C4 149.37(10) . . . . ?
C9 C2 C3 C8 -37.52(14) . . . . ?
C9 C2 C10 C11 51.95(14) . . . . ?
C9 C2 C10 C15 -132.89(11) . . . . ?
C10 C2 C3 C4 -66.76(13) . . . . ?
C10 C2 C3 C8 106.35(11) . . . . ?
C10 C2 C9 C1 108.41(11) . . . . ?
C10 C11 C12 C13 1.4(2) . . . . ?
C11 C10 C15 C14 -2.57(18) . . . . ?
C11 C12 C13 C14 -1.9(2) . . . . ?
C12 C13 C14 C15 0.2(2) . . . . ?
C13 C14 C15 C10 2.07(19) . . . . ?
C15 C10 C11 C12 0.84(18) . . . . ?
C16 C1 C2 C3 -147.76(10) . . . . ?
C16 C1 C2 C9 105.39(11) . . . . ?
C16 C1 C2 C10 -3.28(14) . . . . ?
C16 C1 C9 C2 -112.26(11) . . . . ?
C17 S1 C1 C2 145.91(8) . . . . ?
C17 S1 C1 C9 81.41(8) . . . . ?
C17 S1 C1 C16 -59.76(9) . . . . ?
C17 S1 C24 C23 -3.08(9) . . . . ?
C17 S1 C24 C25 178.07(11) . . . . ?
C17 C18 C19 C20 1.54(17) . . . . ?
C17 C22 C23 C24 1.18(14) . . . . ?
C17 C22 C23 C28 -177.21(12) . . . . ?
C18 C17 C22 C21 -0.91(17) . . . . ?
C18 C17 C22 C23 177.50(11) . . . . ?
C18 C19 C20 C21 -1.04(19) . . . . ?
C19 C20 C21 C22 -0.52(19) . . . . ?
C20 C21 C22 C17 1.44(17) . . . . ?
C20 C21 C22 C23 -176.70(11) . . . . ?
C21 C22 C23 C24 179.40(11) . . . . ?
C21 C22 C23 C28 1.0(2) . . . . ?
C22 C17 C18 C19 -0.58(17) . . . . ?
C22 C23 C24 S1 1.68(12) . . . . ?
C22 C23 C24 C25 -179.45(11) . . . . ?
C22 C23 C28 C27 178.04(11) . . . . ?
C23 C24 C25 C26 1.40(17) . . . . ?
C24 S1 C1 C2 -116.72(8) . . . . ?
C24 S1 C1 C9 178.78(7) . . . . ?
C24 S1 C1 C16 37.61(9) . . . . ?
C24 S1 C17 C18 -177.23(10) . . . . ?
C24 S1 C17 C22 3.76(9) . . . . ?
C24 C23 C28 C27 -0.29(17) . . . . ?
C24 C25 C26 C27 -0.79(17) . . . . ?
C25 C26 C27 C28 -0.30(19) . . . . ?
C26 C27 C28 C23 0.85(19) . . . . ?
C28 C23 C24 S1 -179.73(9) . . . . ?
C28 C23 C24 C25 -0.87(17) . . . . ?
O1 S2 C29 F4 -59.69(9) . . . . ?
O1 S2 C29 F5 59.86(10) . . . . ?
O1 S2 C29 F6 -178.99(8) . . . . ?
O2 S2 C29 F4 60.24(9) . . . . ?
O2 S2 C29 F5 179.79(9) . . . . ?
O2 S2 C29 F6 -59.06(9) . . . . ?
O3 S2 C29 F4 179.60(8) . . . . ?
O3 S2 C29 F5 -60.85(10) . . . . ?
O3 S2 C29 F6 60.29(9) . . . . ?
C30 O4 C32 C33 -72.3(5) . . . . ?
C32 O4 C30 C31 -106.1(8) . . . . ?
